data_9000916
loop_
_publ_author_name
'Shen, J.'
'Moore, P. B.'

_publ_section_title
;
 Crystal structure of cappelenite, Ba(Y,RE)6[Si3B6O24]F2: a silicoborate
 sheet structure
;
_journal_name_full 'American Mineralogist'
_journal_page_first 190
_journal_page_last 195
_journal_volume 69
_journal_year 1984
_chemical_formula_sum 'B6 Ba F2 O24 Si3 Y6'
_chemical_name_mineral Cappelenite-(Y)
_space_group_IT_number 143
_symmetry_space_group_name_Hall 'P 3'
_symmetry_space_group_name_H-M 'P 3'
_cell_angle_alpha 90
_cell_angle_beta 90
_cell_angle_gamma 120
_cell_length_a 10.67
_cell_length_b 10.67
_cell_length_c 4.680
_cell_formula_units_Z 1
_cell_volume 461.429
_database_code_amcsd 0000935
_exptl_crystal_density_diffrn 4.469
_cod_original_formula_sum 'Ba Y6 Si3 B6 O24 F2'
_cod_database_code 9000916

loop_
_space_group_symop_operation_xyz
x,y,z
-y,x-y,z
-x+y,-x,z

loop_
_atom_site_aniso_label
_atom_site_aniso_U_11
_atom_site_aniso_U_22
_atom_site_aniso_U_33
_atom_site_aniso_U_12
_atom_site_aniso_U_13
_atom_site_aniso_U_23
Ba 0.01670 0.01670 0.01940 0.00835 0.00000 0.00000
Y1 0.00010 0.00390 0.01070 0.00140 0.00010 -0.00210
Y2 0.00400 0.00880 0.01730 0.00110 -0.00560 -0.00490
Si 0.01160 0.00740 0.02170 0.00450 0.00170 0.00310
B1 0.01280 0.00010 0.02450 0.01750 0.00320 0.00020
B2 0.03200 0.00010 0.01510 -0.00370 -0.00890 -0.00700
O1 0.01490 0.02340 0.00220 0.00780 0.00620 0.00200
O2 0.03160 0.02300 0.01560 0.01560 -0.00930 0.00440
O3 0.01790 0.00180 0.01290 0.00210 -0.00030 -0.00260
O4 0.00700 0.01060 0.01810 0.00250 -0.00370 -0.00390
O5 0.01250 0.01900 0.02090 0.01150 0.00390 0.00200
O6 0.02290 0.02440 0.02880 0.01900 -0.00350 0.00250
O7 0.00010 0.00790 0.02470 0.00090 -0.00380 -0.00730
O8 0.01090 0.01670 0.01920 0.00690 0.00880 0.00220

loop_
_atom_site_label
_atom_site_fract_x
_atom_site_fract_y
_atom_site_fract_z
_atom_site_U_iso_or_equiv
Ba 0.00000 0.00000 0.00000 ?
Y1 0.21550 0.43110 0.94010 ?
Y2 0.43200 0.21610 0.97220 ?
Si 0.00880 0.50490 0.41000 ?
B1 0.25500 0.25500 0.47400 ?
B2 0.00300 0.25400 0.47500 ?
O1 0.37100 0.38700 0.63000 ?
O2 0.01800 0.38700 0.63100 ?
O3 0.57200 0.42800 0.23600 ?
O4 0.42600 0.57300 0.19700 ?
O5 0.28100 0.14000 0.60000 ?
O6 0.11200 0.22700 0.61900 ?
O7 0.26000 0.26200 0.18600 ?
O8 0.00100 0.26500 0.18800 ?
F1 0.33333 0.66667 0.73500 0.01444
F2 0.66667 0.33333 0.78300 0.01191

loop_
_cod_related_entry_id
_cod_related_entry_database
_cod_related_entry_code
1 AMCSD 0000935
